data_4076916
loop_
_publ_author_name
'Goh, Lai Yoong'
'Weng, Zhiqiang'
'Leong, Weng Kee'
'Leung, Pak Hing'

_publ_section_title
;
 Synthetic and Structural Study of Cyclopentadienylchromium
 Dithiocarbamate Complexes and Their Thermolytic Derivatives
;
_journal_issue 21
_journal_name_full Organometallics
_journal_page_first 4398
_journal_paper_doi 10.1021/om0202930
_journal_volume 21
_journal_year 2002
_chemical_formula_sum 'C10 H11 Cr N O2 S'
_chemical_formula_weight 261.26
_chemical_name_systematic
; 
 ? 
;
_space_group_IT_number 14
_symmetry_cell_setting monoclinic
_symmetry_space_group_name_Hall '-P 2yn'
_symmetry_space_group_name_H-M 'P 1 21/n 1'
_atom_sites_solution_hydrogens geom
_atom_sites_solution_primary direct
_atom_sites_solution_secondary difmap
_audit_creation_method SHELXL-97
_cell_angle_alpha 90.00
_cell_angle_beta 91.076(2)
_cell_angle_gamma 90.00
_cell_formula_units_Z 8
_cell_length_a 10.3873(7)
_cell_length_b 19.5813(13)
_cell_length_c 11.1634(7)
_cell_measurement_reflns_used 7671
_cell_measurement_temperature 223(2)
_cell_measurement_theta_max 30.63
_cell_measurement_theta_min 2.65
_cell_volume 2270.2(3)
_computing_structure_refinement 'SHELXL-97 (Sheldrick, 1997)'
_computing_structure_solution 'SHELXS-97 (Sheldrick, 1990)'
_diffrn_ambient_temperature 223(2)
_diffrn_measured_fraction_theta_full 0.966
_diffrn_measured_fraction_theta_max 0.966
_diffrn_radiation_monochromator graphite
_diffrn_radiation_source 'fine-focus sealed tube'
_diffrn_radiation_type MoK\a
_diffrn_radiation_wavelength 0.71073
_diffrn_reflns_av_R_equivalents 0.0353
_diffrn_reflns_av_sigmaI/netI 0.0280
_diffrn_reflns_limit_h_max 14
_diffrn_reflns_limit_h_min -14
_diffrn_reflns_limit_k_max 27
_diffrn_reflns_limit_k_min 0
_diffrn_reflns_limit_l_max 15
_diffrn_reflns_limit_l_min 0
_diffrn_reflns_number 19769
_diffrn_reflns_theta_full 31.03
_diffrn_reflns_theta_max 31.03
_diffrn_reflns_theta_min 2.08
_exptl_absorpt_coefficient_mu 1.169
_exptl_absorpt_correction_T_max 0.801759
_exptl_absorpt_correction_T_min 0.636585
_exptl_absorpt_correction_type SADABS
_exptl_crystal_colour 'dark brown'
_exptl_crystal_density_diffrn 1.529
_exptl_crystal_density_method 'not measured'
_exptl_crystal_description block
_exptl_crystal_F_000 1072
_exptl_crystal_size_max 0.32
_exptl_crystal_size_mid 0.28
_exptl_crystal_size_min 0.24
_refine_diff_density_max 0.507
_refine_diff_density_min -0.417
_refine_diff_density_rms 0.083
_refine_ls_extinction_method none
_refine_ls_goodness_of_fit_ref 1.053
_refine_ls_hydrogen_treatment mixed
_refine_ls_matrix_type full
_refine_ls_number_parameters 359
_refine_ls_number_reflns 7004
_refine_ls_number_restraints 0
_refine_ls_restrained_S_all 1.053
_refine_ls_R_factor_all 0.0526
_refine_ls_R_factor_gt 0.0435
_refine_ls_shift/su_max 0.012
_refine_ls_shift/su_mean 0.001
_refine_ls_structure_factor_coef Fsqd
_refine_ls_weighting_details 'calc w=1/[\s^2^(Fo^2^)+(0.0801P)^2^+0.0000P] where P=(Fo^2^+2Fc^2^)/3'
_refine_ls_weighting_scheme calc
_refine_ls_wR_factor_gt 0.1263
_refine_ls_wR_factor_ref 0.1304
_reflns_number_gt 5660
_reflns_number_total 7004
_reflns_threshold_expression >2sigma(I)
_cod_data_source_file om0202930.cif
_cod_data_source_block compd_4a
_cod_depositor_comments
;
The following automatic conversions were performed:

'_symmetry_cell_setting' value 'Monoclinic' changed to 'monoclinic'
according to /home/saulius/struct/CIF-dictionaries/cif_core.dic
dictionary named 'cif_core.dic' version 2.4.1 from 2010-06-29.

Automatic conversion script
Id: cif_fix_values 1715 2011-07-08 13:25:40Z adriana 
;
_cod_original_sg_symbol_H-M P21/n
_cod_database_code 4076916

loop_
_symmetry_equiv_pos_as_xyz
'x, y, z'
'-x+1/2, y+1/2, -z+1/2'
'-x, -y, -z'
'x-1/2, -y-1/2, z-1/2'

loop_
_atom_site_label
_atom_site_type_symbol
_atom_site_fract_x
_atom_site_fract_y
_atom_site_fract_z
_atom_site_U_iso_or_equiv
_atom_site_adp_type
_atom_site_occupancy
_atom_site_symmetry_multiplicity
_atom_site_calc_flag
Cr1A Cr 0.31918(3) 0.231054(15) 0.70568(3) 0.02859(10) Uani 1 1 d
C10A C 0.1240(2) 0.26803(12) 0.6479(2) 0.0410(5) Uani 1 1 d
O11A O 0.5338(2) 0.25772(11) 0.5376(2) 0.0669(6) Uani 1 1 d
C11A C 0.4496(3) 0.24618(12) 0.5984(2) 0.0411(5) Uani 1 1 d
O12A O 0.5477(2) 0.22315(11) 0.86829(19) 0.0611(5) Uani 1 1 d
C12A C 0.4582(2) 0.22597(12) 0.8066(2) 0.0382(5) Uani 1 1 d
C20A C 0.1258(2) 0.25370(12) 0.7719(2) 0.0378(5) Uani 1 1 d
C30A C 0.2170(2) 0.29630(12) 0.8282(2) 0.0419(5) Uani 1 1 d
C40A C 0.2729(3) 0.33695(12) 0.7395(3) 0.0492(6) Uani 1 1 d
C50A C 0.2154(3) 0.31896(13) 0.6280(2) 0.0471(6) Uani 1 1 d
S1A S 0.28145(7) 0.12101(3) 0.60677(5) 0.04218(15) Uani 1 1 d
N1A N 0.27716(18) 0.09461(9) 0.84355(17) 0.0361(4) Uani 1 1 d
C1A C 0.2917(2) 0.13644(10) 0.75424(18) 0.0313(4) Uani 1 1 d
C2A C 0.2510(3) 0.02186(13) 0.8286(3) 0.0513(6) Uani 1 1 d
C3A C 0.2867(3) 0.11835(15) 0.9676(2) 0.0463(6) Uani 1 1 d
H10A H 0.070(3) 0.2482(14) 0.589(2) 0.040(7) Uiso 1 1 d
H20A H 0.089(3) 0.2210(15) 0.812(3) 0.050(8) Uiso 1 1 d
H30A H 0.227(2) 0.2956(13) 0.905(2) 0.031(6) Uiso 1 1 d
H40A H 0.346(3) 0.3732(15) 0.753(3) 0.054(8) Uiso 1 1 d
H50A H 0.243(3) 0.3382(17) 0.553(3) 0.067(9) Uiso 1 1 d
H21A H 0.246(4) 0.011(2) 0.749(4) 0.087(13) Uiso 1 1 d
H22A H 0.175(3) 0.0144(17) 0.869(3) 0.062(9) Uiso 1 1 d
H23A H 0.336(4) -0.002(2) 0.878(4) 0.091(12) Uiso 1 1 d
H31A H 0.224(3) 0.1020(15) 1.011(3) 0.049(8) Uiso 1 1 d
H32A H 0.292(3) 0.1657(16) 0.968(3) 0.052(8) Uiso 1 1 d
H33A H 0.353(3) 0.1027(16) 1.004(3) 0.056(9) Uiso 1 1 d
Cr1B Cr 0.79317(3) 0.047459(16) 0.72673(3) 0.03127(10) Uani 1 1 d
C10B C 0.8523(4) 0.0670(2) 0.5387(3) 0.0727(11) Uani 1 1 d
C11B C 0.8945(3) 0.07484(14) 0.8558(3) 0.0519(6) Uani 1 1 d
O11B O 0.9546(2) 0.09238(14) 0.9378(2) 0.0842(8) Uani 1 1 d
O12B O 0.5921(2) 0.04879(11) 0.91215(18) 0.0603(5) Uani 1 1 d
C12B C 0.6707(2) 0.04790(11) 0.8405(2) 0.0386(5) Uani 1 1 d
C20B C 0.7216(3) 0.05458(13) 0.5385(2) 0.0516(7) Uani 1 1 d
C30B C 0.6641(3) 0.10425(13) 0.6090(2) 0.0461(5) Uani 1 1 d
C40B C 0.7585(4) 0.14757(14) 0.6522(3) 0.0579(8) Uani 1 1 d
C50B C 0.8770(4) 0.1249(2) 0.6106(4) 0.0777(12) Uani 1 1 d
S1B S 0.92076(6) -0.05721(3) 0.73675(7) 0.04724(16) Uani 1 1 d
C1B C 0.7616(2) -0.05062(10) 0.72163(18) 0.0314(4) Uani 1 1 d
N1B N 0.67508(18) -0.09877(9) 0.70993(17) 0.0374(4) Uani 1 1 d
C2B C 0.7074(4) -0.17127(13) 0.7107(3) 0.0525(6) Uani 1 1 d
C3B C 0.5399(3) -0.08244(16) 0.6936(3) 0.0523(6) Uani 1 1 d
H10B H 0.907(5) 0.042(2) 0.510(4) 0.103(15) Uiso 1 1 d
H20B H 0.672(3) 0.0183(16) 0.495(3) 0.056(8) Uiso 1 1 d
H30B H 0.561(3) 0.1067(17) 0.625(3) 0.068(9) Uiso 1 1 d
H40B H 0.756(3) 0.1773(18) 0.696(3) 0.059(10) Uiso 1 1 d
H50B H 0.951(5) 0.141(2) 0.633(5) 0.120(17) Uiso 1 1 d
H21B H 0.664(4) -0.191(2) 0.788(4) 0.103(14) Uiso 1 1 d
H22B H 0.642(4) -0.194(2) 0.660(4) 0.097(13) Uiso 1 1 d
H23B H 0.791(4) -0.175(2) 0.721(3) 0.083(13) Uiso 1 1 d
H31B H 0.511(4) -0.1046(18) 0.629(3) 0.066(10) Uiso 1 1 d
H32B H 0.503(4) -0.0985(19) 0.756(3) 0.070(11) Uiso 1 1 d
H33B H 0.533(3) -0.0375(17) 0.681(3) 0.053(8) Uiso 1 1 d

loop_
_atom_site_aniso_label
_atom_site_aniso_U_11
_atom_site_aniso_U_22
_atom_site_aniso_U_33
_atom_site_aniso_U_23
_atom_site_aniso_U_13
_atom_site_aniso_U_12
Cr1A 0.03194(18) 0.02736(16) 0.02663(16) -0.00071(11) 0.00500(12) -0.00003(11)
C10A 0.0385(12) 0.0429(12) 0.0416(11) 0.0031(9) -0.0014(10) 0.0062(9)
O11A 0.0683(14) 0.0705(13) 0.0633(12) 0.0209(10) 0.0381(11) 0.0173(11)
C11A 0.0496(14) 0.0393(11) 0.0348(10) 0.0056(9) 0.0123(10) 0.0080(10)
O12A 0.0523(12) 0.0757(14) 0.0548(11) 0.0016(10) -0.0148(10) -0.0100(10)
C12A 0.0403(12) 0.0410(11) 0.0334(10) 0.0013(8) 0.0030(9) -0.0055(9)
C20A 0.0340(11) 0.0381(10) 0.0416(11) 0.0000(9) 0.0093(9) 0.0006(9)
C30A 0.0411(12) 0.0415(12) 0.0433(12) -0.0129(10) 0.0046(10) 0.0072(9)
C40A 0.0408(13) 0.0287(10) 0.0783(18) -0.0057(11) 0.0059(12) 0.0025(9)
C50A 0.0470(14) 0.0403(12) 0.0544(14) 0.0142(11) 0.0084(11) 0.0081(10)
S1A 0.0576(4) 0.0357(3) 0.0332(3) -0.0079(2) 0.0015(2) -0.0023(2)
N1A 0.0369(9) 0.0325(8) 0.0390(9) 0.0037(7) 0.0041(8) -0.0007(7)
C1A 0.0309(10) 0.0322(9) 0.0310(9) -0.0029(8) 0.0013(8) 0.0026(7)
C2A 0.0571(17) 0.0334(11) 0.0636(17) 0.0100(12) 0.0070(14) -0.0059(11)
C3A 0.0537(16) 0.0520(15) 0.0333(11) 0.0075(10) 0.0063(11) 0.0002(12)
Cr1B 0.02564(17) 0.02955(16) 0.03863(18) 0.00234(12) 0.00109(13) -0.00118(11)
C10B 0.075(2) 0.082(2) 0.0623(19) 0.0324(17) 0.0360(18) 0.0362(19)
C11B 0.0422(14) 0.0496(14) 0.0635(16) -0.0057(12) -0.0085(12) -0.0015(11)
O11B 0.0702(15) 0.0934(18) 0.0876(17) -0.0285(15) -0.0339(13) -0.0012(13)
O12B 0.0592(13) 0.0673(13) 0.0551(11) 0.0072(9) 0.0216(10) 0.0091(9)
C12B 0.0399(12) 0.0332(10) 0.0426(11) 0.0023(9) 0.0030(10) 0.0032(8)
C20B 0.077(2) 0.0390(12) 0.0391(12) 0.0039(10) -0.0050(13) 0.0088(12)
C30B 0.0467(14) 0.0430(12) 0.0485(13) 0.0119(10) 0.0031(11) 0.0112(10)
C40B 0.084(2) 0.0283(11) 0.0610(16) 0.0060(12) -0.0064(16) -0.0027(12)
C50B 0.058(2) 0.082(2) 0.093(3) 0.048(2) -0.0011(18) -0.0264(18)
S1B 0.0287(3) 0.0465(3) 0.0665(4) 0.0050(3) 0.0003(3) 0.0100(2)
C1B 0.0286(9) 0.0326(9) 0.0329(9) 0.0034(8) -0.0001(8) 0.0041(7)
N1B 0.0375(10) 0.0281(8) 0.0464(10) 0.0020(7) -0.0005(8) 0.0004(7)
C2B 0.0637(19) 0.0302(11) 0.0634(17) 0.0012(11) -0.0019(15) 0.0024(11)
C3B 0.0374(13) 0.0453(14) 0.0739(19) 0.0033(14) -0.0077(13) -0.0085(10)

loop_
_atom_type_symbol
_atom_type_description
_atom_type_scat_dispersion_real
_atom_type_scat_dispersion_imag
_atom_type_scat_source
C C 0.0033 0.0016 'International Tables Vol C Tables 4.2.6.8 and 6.1.1.4'
H H 0.0000 0.0000 'International Tables Vol C Tables 4.2.6.8 and 6.1.1.4'
N N 0.0061 0.0033 'International Tables Vol C Tables 4.2.6.8 and 6.1.1.4'
O O 0.0106 0.0060 'International Tables Vol C Tables 4.2.6.8 and 6.1.1.4'
S S 0.1246 0.1234 'International Tables Vol C Tables 4.2.6.8 and 6.1.1.4'
Cr Cr 0.3209 0.6236 'International Tables Vol C Tables 4.2.6.8 and 6.1.1.4'

loop_
_geom_angle_atom_site_label_1
_geom_angle_atom_site_label_2
_geom_angle_atom_site_label_3
_geom_angle
C12A Cr1A C11A 80.04(11)
C12A Cr1A C1A 83.94(9)
C11A Cr1A C1A 116.39(9)
C12A Cr1A C40A 96.94(11)
C11A Cr1A C40A 97.32(10)
C1A Cr1A C40A 145.76(10)
C12A Cr1A C30A 91.94(10)
C11A Cr1A C30A 133.54(10)
C1A Cr1A C30A 107.97(9)
C40A Cr1A C30A 37.88(10)
C12A Cr1A C20A 121.53(10)
C11A Cr1A C20A 150.54(10)
C1A Cr1A C20A 87.64(9)
C40A Cr1A C20A 62.65(10)
C30A Cr1A C20A 37.49(9)
C12A Cr1A C50A 131.67(10)
C11A Cr1A C50A 88.80(10)
C1A Cr1A C50A 141.11(10)
C40A Cr1A C50A 37.84(11)
C30A Cr1A C50A 62.92(10)
C20A Cr1A C50A 62.01(9)
C12A Cr1A C10A 154.40(10)
C11A Cr1A C10A 115.65(10)
C1A Cr1A C10A 104.52(9)
C40A Cr1A C10A 62.41(10)
C30A Cr1A C10A 62.51(10)
C20A Cr1A C10A 37.10(9)
C50A Cr1A C10A 36.71(9)
C12A Cr1A S1A 110.47(7)
C11A Cr1A S1A 87.82(8)
C1A Cr1A S1A 42.91(6)
C40A Cr1A S1A 152.59(8)
C30A Cr1A S1A 136.71(7)
C20A Cr1A S1A 100.92(7)
C50A Cr1A S1A 115.94(8)
C10A Cr1A S1A 91.05(7)
C50A C10A C20A 107.5(2)
C50A C10A Cr1A 70.24(14)
C20A C10A Cr1A 69.99(14)
O11A C11A Cr1A 175.8(3)
O12A C12A Cr1A 178.5(2)
C30A C20A C10A 108.5(2)
C30A C20A Cr1A 69.93(13)
C10A C20A Cr1A 72.91(14)
C20A C30A C40A 107.8(2)
C20A C30A Cr1A 72.58(13)
C40A C30A Cr1A 71.02(13)
C30A C40A C50A 107.8(2)
C30A C40A Cr1A 71.11(13)
C50A C40A Cr1A 72.51(14)
C10A C50A C40A 108.3(2)
C10A C50A Cr1A 73.05(14)
C40A C50A Cr1A 69.66(14)
C1A S1A Cr1A 52.53(7)
C1A N1A C2A 123.4(2)
C1A N1A C3A 121.24(19)
C2A N1A C3A 115.3(2)
N1A C1A S1A 129.29(17)
N1A C1A Cr1A 146.04(16)
S1A C1A Cr1A 84.56(9)
C12B Cr1B C11B 81.31(12)
C12B Cr1B C1B 84.58(9)
C11B Cr1B C1B 113.68(11)
C12B Cr1B C40B 98.72(12)
C11B Cr1B C40B 97.22(13)
C1B Cr1B C40B 149.04(11)
C12B Cr1B C30B 89.34(10)
C11B Cr1B C30B 131.37(12)
C1B Cr1B C30B 112.72(10)
C40B Cr1B C30B 37.13(11)
C12B Cr1B C50B 134.76(15)
C11B Cr1B C50B 91.94(15)
C1B Cr1B C50B 137.28(15)
C40B Cr1B C50B 37.50(15)
C30B Cr1B C50B 62.18(13)
C12B Cr1B C20B 115.82(12)
C11B Cr1B C20B 153.58(12)
C1B Cr1B C20B 88.92(9)
C40B Cr1B C20B 61.79(11)
C30B Cr1B C20B 36.99(10)
C50B Cr1B C20B 61.66(14)
C12B Cr1B C10B 150.09(12)
C11B Cr1B C10B 121.40(15)
C1B Cr1B C10B 101.01(13)
C40B Cr1B C10B 61.84(13)
C30B Cr1B C10B 61.27(11)
C50B Cr1B C10B 37.18(16)
C20B Cr1B C10B 36.11(14)
C12B Cr1B S1B 111.03(7)
C11B Cr1B S1B 84.68(9)
C1B Cr1B S1B 42.70(6)
C40B Cr1B S1B 150.09(10)
C30B Cr1B S1B 141.95(8)
C50B Cr1B S1B 112.78(12)
C20B Cr1B S1B 105.54(7)
C10B Cr1B S1B 91.63(9)
C20B C10B C50B 108.2(3)
C20B C10B Cr1B 71.52(16)
C50B C10B Cr1B 69.67(18)
O11B C11B Cr1B 178.1(3)
O12B C12B Cr1B 179.2(2)
C10B C20B C30B 107.9(3)
C10B C20B Cr1B 72.37(18)
C30B C20B Cr1B 69.42(15)
C40B C30B C20B 108.6(3)
C40B C30B Cr1B 71.05(16)
C20B C30B Cr1B 73.60(15)
C30B C40B C50B 108.3(3)
C30B C40B Cr1B 71.81(14)
C50B C40B Cr1B 72.37(18)
C40B C50B C10B 107.0(3)
C40B C50B Cr1B 70.13(16)
C10B C50B Cr1B 73.15(18)
C1B S1B Cr1B 52.62(7)
N1B C1B S1B 129.36(16)
N1B C1B Cr1B 145.92(16)
S1B C1B Cr1B 84.68(10)
C1B N1B C3B 121.1(2)
C1B N1B C2B 122.9(2)
C3B N1B C2B 116.0(2)

loop_
_geom_bond_atom_site_label_1
_geom_bond_atom_site_label_2
_geom_bond_distance
Cr1A C12A 1.817(2)
Cr1A C11A 1.849(2)
Cr1A C1A 1.953(2)
Cr1A C40A 2.163(2)
Cr1A C30A 2.165(2)
Cr1A C20A 2.199(2)
Cr1A C50A 2.201(2)
Cr1A C10A 2.237(2)
Cr1A S1A 2.4495(6)
C10A C50A 1.398(4)
C10A C20A 1.412(3)
O11A C11A 1.140(3)
O12A C12A 1.148(3)
C20A C30A 1.402(3)
C30A C40A 1.405(4)
C40A C50A 1.415(4)
S1A C1A 1.675(2)
N1A C1A 1.301(3)
N1A C2A 1.459(3)
N1A C3A 1.462(3)
Cr1B C12B 1.815(2)
Cr1B C11B 1.848(3)
Cr1B C1B 1.949(2)
Cr1B C40B 2.157(3)
Cr1B C30B 2.167(2)
Cr1B C50B 2.186(3)
Cr1B C20B 2.220(3)
Cr1B C10B 2.231(3)
Cr1B S1B 2.4421(7)
C10B C20B 1.380(5)
C10B C50B 1.409(6)
C11B O11B 1.151(3)
O12B C12B 1.154(3)
C20B C30B 1.392(4)
C30B C40B 1.377(4)
C40B C50B 1.396(5)
S1B C1B 1.663(2)
C1B N1B 1.308(3)
N1B C3B 1.449(3)
N1B C2B 1.459(3)
